data_7217228
loop_
_publ_author_name
'Li, Xinxiong'
'Gong, Yaqiong'
'Zhao, Huaixia'
'Wang, Ruihu'

_publ_section_title
;
 Solvent-mediated crystal-to-crystal transformations from a cationic
 homometallic metal--organic framework to heterometallic frameworks
;
_journal_issue 37
_journal_name_full CrystEngComm
_journal_page_first 8818
_journal_paper_doi 10.1039/C4CE01035C
_journal_volume 16
_journal_year 2014
_chemical_formula_sum 'C8 H9 Ag2 Cr2 N12 O7.5'
_chemical_formula_weight 713.01
_chemical_name_systematic
; 
 ? 
;
_space_group_IT_number 43
_symmetry_cell_setting orthorhombic
_symmetry_space_group_name_Hall 'F 2 -2d'
_symmetry_space_group_name_H-M 'F d d 2'
_atom_sites_solution_hydrogens geom
_atom_sites_solution_primary direct
_atom_sites_solution_secondary difmap
_audit_creation_method SHELXL-97
_cell_angle_alpha 90.00
_cell_angle_beta 90.00
_cell_angle_gamma 90.00
_cell_formula_units_Z 16
_cell_length_a 22.870(5)
_cell_length_b 34.647(7)
_cell_length_c 9.535(2)
_cell_measurement_temperature 293(2)
_cell_volume 7555(3)
_computing_cell_refinement 'Bruker XSCANS'
_computing_data_collection 'Bruker XSCANS'
_computing_data_reduction 'Bruker SHELXTL'
_computing_molecular_graphics 'Bruker SHELXTL'
_computing_publication_material 'Bruker SHELXTL'
_computing_structure_refinement 'SHELXL-97 (Sheldrick, 1997)'
_computing_structure_solution 'SHELXS-97 (Sheldrick, 1990)'
_diffrn_ambient_temperature 293(2)
_diffrn_detector_area_resol_mean none
_diffrn_measured_fraction_theta_full 0.975
_diffrn_measured_fraction_theta_max 0.975
_diffrn_measurement_method none
_diffrn_radiation_monochromator graphite
_diffrn_radiation_source 'fine-focus sealed tube'
_diffrn_radiation_type MoK\a
_diffrn_radiation_wavelength 0.71073
_diffrn_reflns_av_R_equivalents 0.0116
_diffrn_reflns_av_sigmaI/netI 0.0254
_diffrn_reflns_limit_h_max 7
_diffrn_reflns_limit_h_min -29
_diffrn_reflns_limit_k_max 43
_diffrn_reflns_limit_k_min -41
_diffrn_reflns_limit_l_max 12
_diffrn_reflns_limit_l_min -12
_diffrn_reflns_number 6334
_diffrn_reflns_theta_full 27.50
_diffrn_reflns_theta_max 27.50
_diffrn_reflns_theta_min 2.13
_diffrn_standards_interval_count none
_diffrn_standards_number none
_exptl_absorpt_coefficient_mu 3.231
_exptl_absorpt_correction_T_max 0.5643
_exptl_absorpt_correction_T_min 0.4989
_exptl_absorpt_correction_type empirical
_exptl_absorpt_process_details 'SADABS (Sheldrick, 1996)'
_exptl_crystal_colour yellow
_exptl_crystal_density_diffrn 2.507
_exptl_crystal_density_method 'not measured'
_exptl_crystal_description block
_exptl_crystal_F_000 5488
_exptl_crystal_size_max 0.25
_exptl_crystal_size_mid 0.20
_exptl_crystal_size_min 0.20
_refine_diff_density_max 0.670
_refine_diff_density_min -0.394
_refine_diff_density_rms 0.067
_refine_ls_abs_structure_details 'Flack H D (1983), Acta Cryst. A39, 876-881'
_refine_ls_abs_structure_Flack 0.018(19)
_refine_ls_extinction_method none
_refine_ls_goodness_of_fit_ref 1.005
_refine_ls_hydrogen_treatment mixed
_refine_ls_matrix_type full
_refine_ls_number_parameters 282
_refine_ls_number_reflns 3910
_refine_ls_number_restraints 1
_refine_ls_restrained_S_all 1.005
_refine_ls_R_factor_all 0.0204
_refine_ls_R_factor_gt 0.0199
_refine_ls_shift/su_max 0.001
_refine_ls_shift/su_mean 0.000
_refine_ls_structure_factor_coef Fsqd
_refine_ls_weighting_details 'calc w=1/[\s^2^(Fo^2^)+(0.0295P)^2^+0.0000P] where P=(Fo^2^+2Fc^2^)/3'
_refine_ls_weighting_scheme calc
_refine_ls_wR_factor_gt 0.0474
_refine_ls_wR_factor_ref 0.0477
_reflns_number_gt 3829
_reflns_number_total 3910
_reflns_threshold_expression >2sigma(I)
_cod_data_source_file c4ce01035c2.cif
_cod_data_source_block a
_cod_depositor_comments
;
The following automatic conversions were performed:

'_symmetry_cell_setting' value 'Orthorhombic' changed to
'orthorhombic' according to
/usr/data/users/saulius/crontab/automatic-downloads/rss-feeds/RSC/lib/dictionaries/cif_core.dic
dictionary named 'cif_core.dic' version 2.4.2 from 2011-04-26.

Automatic conversion script
Id: cif_fix_values 2281 2013-09-26 08:29:07Z andrius 

 Adding full bibliography for 7217228--7217229.cif.
;
_cod_original_sg_symbol_H-M Fdd2
_cod_original_formula_sum 'C8 H9 Ag2 Cr2 N12 O7.50'
_cod_database_code 7217228

loop_
_symmetry_equiv_pos_as_xyz
'x, y, z'
'-x, -y, z'
'x+1/4, -y+1/4, z+1/4'
'-x+1/4, y+1/4, z+1/4'
'x, y+1/2, z+1/2'
'-x, -y+1/2, z+1/2'
'x+1/4, -y+3/4, z+3/4'
'-x+1/4, y+3/4, z+3/4'
'x+1/2, y, z+1/2'
'-x+1/2, -y, z+1/2'
'x+3/4, -y+1/4, z+3/4'
'-x+3/4, y+1/4, z+3/4'
'x+1/2, y+1/2, z'
'-x+1/2, -y+1/2, z'
'x+3/4, -y+3/4, z+1/4'
'-x+3/4, y+3/4, z+1/4'

loop_
_atom_site_label
_atom_site_type_symbol
_atom_site_fract_x
_atom_site_fract_y
_atom_site_fract_z
_atom_site_U_iso_or_equiv
_atom_site_adp_type
_atom_site_occupancy
_atom_site_symmetry_multiplicity
_atom_site_calc_flag
_atom_site_refinement_flags
Ag1 Ag 0.322816(12) 0.125204(8) 0.63884(3) 0.03788(7) Uani 1 1 d .
Ag2 Ag 0.441267(11) 0.141105(7) 0.96205(2) 0.03528(7) Uani 1 1 d .
Cr1 Cr 0.39649(2) 0.293723(14) 1.07970(6) 0.02908(11) Uani 1 1 d .
Cr2 Cr 0.41080(2) 0.219655(15) 1.25036(6) 0.03141(12) Uani 1 1 d .
O1 O 0.39559(13) 0.18213(8) 1.1559(3) 0.0535(7) Uani 1 1 d .
O2 O 0.44335(10) 0.25626(8) 1.1443(3) 0.0502(7) Uani 1 1 d .
O3 O 0.45653(12) 0.20838(9) 1.3705(3) 0.0592(8) Uani 1 1 d .
O4 O 0.35165(11) 0.23574(8) 1.3224(3) 0.0444(6) Uani 1 1 d .
O5 O 0.42898(10) 0.31389(7) 0.9491(3) 0.0410(6) Uani 1 1 d .
O6 O 0.33649(10) 0.27450(7) 1.0259(3) 0.0399(6) Uani 1 1 d .
O7 O 0.38335(12) 0.32607(8) 1.1986(3) 0.0473(6) Uani 1 1 d .
N1 N 0.49725(11) 0.06394(8) 1.7031(3) 0.0338(6) Uani 1 1 d .
N2 N 0.53247(12) 0.09694(8) 1.7036(3) 0.0343(6) Uani 1 1 d .
N3 N 0.50978(10) 0.08443(7) 1.4904(2) 0.0239(5) Uani 1 1 d .
N4 N 0.50591(11) 0.08803(7) 1.3452(2) 0.0259(5) Uani 1 1 d .
N5 N 0.48314(12) 0.11088(8) 1.1432(3) 0.0340(6) Uani 1 1 d .
N6 N 0.51594(13) 0.07759(9) 1.1221(3) 0.0384(7) Uani 1 1 d .
N7 N 0.32210(12) -0.06373(8) 1.0521(3) 0.0304(6) Uani 1 1 d .
N8 N 0.35689(13) -0.07330(8) 0.9372(3) 0.0351(6) Uani 1 1 d .
N9 N 0.34546(11) -0.01152(7) 0.9423(3) 0.0267(5) Uani 1 1 d .
N10 N 0.35111(11) 0.02693(7) 0.9064(3) 0.0264(5) Uani 1 1 d .
N11 N 0.38347(11) 0.08539(7) 0.8981(3) 0.0301(5) Uani 1 1 d .
N12 N 0.33940(12) 0.08084(8) 0.7971(3) 0.0316(6) Uani 1 1 d .
C1 C 0.53980(16) 0.10772(9) 1.5765(4) 0.0352(7) Uani 1 1 d .
H1A H 0.5625 0.1286 1.5481 0.042 Uiso 1 1 calc R
C2 C 0.48386(13) 0.05727(9) 1.5731(3) 0.0301(6) Uani 1 1 d .
H2A H 0.4603 0.0372 1.5414 0.036 Uiso 1 1 calc R
C3 C 0.47744(14) 0.11662(10) 1.2769(3) 0.0311(7) Uani 1 1 d .
H3A H 0.4573 0.1369 1.3186 0.037 Uiso 1 1 calc R
C4 C 0.52891(14) 0.06473(10) 1.2464(4) 0.0342(7) Uani 1 1 d .
H4A H 0.5508 0.0427 1.2645 0.041 Uiso 1 1 calc R
C5 C 0.31530(14) -0.02653(9) 1.0527(4) 0.0310(7) Uani 1 1 d .
H5A H 0.2935 -0.0125 1.1175 0.037 Uiso 1 1 calc R
C6 C 0.36996(15) -0.04147(9) 0.8744(4) 0.0346(7) Uani 1 1 d .
H6A H 0.3929 -0.0395 0.7942 0.041 Uiso 1 1 calc R
C7 C 0.38918(13) 0.05279(9) 0.9609(4) 0.0303(6) Uani 1 1 d .
H7A H 0.4155 0.0477 1.0329 0.036 Uiso 1 1 calc R
C8 C 0.32092(14) 0.04582(9) 0.8053(4) 0.0330(7) Uani 1 1 d .
H8A H 0.2915 0.0352 0.7504 0.040 Uiso 1 1 calc R
O1W O 0.2500 0.2500 0.6655(6) 0.0826(15) Uiso 1 2 d S
H1WA H 0.2470 0.2604 0.7458 0.099 Uiso 0.50 1 d PR
H1WB H 0.2409 0.2627 0.5923 0.099 Uiso 0.50 1 d PR

loop_
_atom_site_aniso_label
_atom_site_aniso_U_11
_atom_site_aniso_U_22
_atom_site_aniso_U_33
_atom_site_aniso_U_23
_atom_site_aniso_U_13
_atom_site_aniso_U_12
Ag1 0.05447(15) 0.03131(14) 0.02785(12) 0.01244(11) -0.00935(11) -0.00246(11)
Ag2 0.05078(14) 0.02741(13) 0.02765(12) 0.01087(11) -0.00775(11) 0.00059(11)
Cr1 0.0318(2) 0.0250(3) 0.0304(3) -0.0007(2) 0.0026(2) -0.00307(19)
Cr2 0.0322(2) 0.0301(3) 0.0319(3) 0.0023(2) -0.0048(2) 0.0066(2)
O1 0.0659(17) 0.0404(15) 0.0541(18) -0.0132(14) -0.0041(14) 0.0010(12)
O2 0.0322(11) 0.0483(15) 0.070(2) 0.0182(16) 0.0034(12) 0.0031(11)
O3 0.0527(15) 0.069(2) 0.0561(18) 0.0062(16) -0.0205(14) 0.0132(14)
O4 0.0446(13) 0.0480(15) 0.0406(14) 0.0104(13) 0.0064(11) 0.0168(12)
O5 0.0485(13) 0.0364(13) 0.0381(13) 0.0007(12) 0.0124(11) -0.0065(10)
O6 0.0366(12) 0.0394(13) 0.0436(14) 0.0010(12) -0.0060(11) -0.0083(10)
O7 0.0639(15) 0.0391(14) 0.0390(14) -0.0111(13) 0.0136(13) -0.0095(12)
N1 0.0414(14) 0.0348(15) 0.0253(13) 0.0057(13) -0.0033(12) -0.0073(11)
N2 0.0472(15) 0.0304(15) 0.0254(13) -0.0042(13) -0.0093(12) -0.0040(12)
N3 0.0317(12) 0.0229(12) 0.0170(12) 0.0043(10) -0.0063(9) -0.0028(9)
N4 0.0362(13) 0.0247(13) 0.0168(11) 0.0016(10) -0.0064(10) 0.0018(10)
N5 0.0447(15) 0.0310(15) 0.0262(14) 0.0084(13) -0.0053(12) -0.0009(11)
N6 0.0443(15) 0.0458(18) 0.0251(14) 0.0002(13) -0.0029(12) 0.0085(13)
N7 0.0450(15) 0.0231(14) 0.0232(13) 0.0050(12) 0.0052(11) 0.0005(11)
N8 0.0586(17) 0.0220(13) 0.0248(14) 0.0052(11) 0.0107(12) 0.0040(12)
N9 0.0388(13) 0.0140(12) 0.0273(14) 0.0039(10) 0.0030(11) -0.0005(9)
N10 0.0383(13) 0.0173(13) 0.0237(12) 0.0058(11) -0.0012(10) -0.0032(10)
N11 0.0424(14) 0.0227(13) 0.0251(13) 0.0027(12) -0.0050(11) -0.0048(11)
N12 0.0444(15) 0.0214(14) 0.0288(14) 0.0056(12) -0.0081(11) 0.0003(11)
C1 0.0511(19) 0.0242(17) 0.0304(17) 0.0045(14) -0.0070(15) -0.0099(14)
C2 0.0363(15) 0.0300(16) 0.0242(14) 0.0025(14) -0.0071(12) -0.0081(13)
C3 0.0444(18) 0.0221(15) 0.0268(16) 0.0018(13) -0.0050(14) 0.0040(13)
C4 0.0398(16) 0.0368(19) 0.0259(16) -0.0019(14) -0.0034(13) 0.0109(14)
C5 0.0383(16) 0.0226(17) 0.0321(17) 0.0041(15) 0.0080(12) -0.0035(12)
C6 0.0539(19) 0.0243(16) 0.0255(17) -0.0003(14) 0.0127(14) 0.0038(14)
C7 0.0452(16) 0.0228(15) 0.0229(14) 0.0032(13) -0.0094(14) -0.0023(12)
C8 0.0411(17) 0.0246(17) 0.0334(18) 0.0062(15) -0.0123(13) 0.0003(13)

loop_
_atom_type_symbol
_atom_type_description
_atom_type_scat_dispersion_real
_atom_type_scat_dispersion_imag
_atom_type_scat_source
C C 0.0033 0.0016 'International Tables Vol C Tables 4.2.6.8 and 6.1.1.4'
H H 0.0000 0.0000 'International Tables Vol C Tables 4.2.6.8 and 6.1.1.4'
N N 0.0061 0.0033 'International Tables Vol C Tables 4.2.6.8 and 6.1.1.4'
O O 0.0106 0.0060 'International Tables Vol C Tables 4.2.6.8 and 6.1.1.4'
Ag Ag -0.8971 1.1015 'International Tables Vol C Tables 4.2.6.8 and 6.1.1.4'
Cr Cr 0.3209 0.6236 'International Tables Vol C Tables 4.2.6.8 and 6.1.1.4'

loop_
_geom_angle_atom_site_label_1
_geom_angle_atom_site_label_2
_geom_angle_atom_site_label_3
_geom_angle
_geom_angle_site_symmetry_1
_geom_angle_site_symmetry_3
N12 Ag1 N2 158.28(10) . 11_453
N12 Ag1 N8 105.58(10) . 12_554
N2 Ag1 N8 96.10(10) 11_453 12_554
N12 Ag1 Ag2 83.47(8) . 11_454
N2 Ag1 Ag2 81.75(8) 11_453 11_454
N8 Ag1 Ag2 136.00(7) 12_554 11_454
N7 Ag2 N5 157.79(10) 12_554 .
N7 Ag2 N11 108.43(9) 12_554 .
N5 Ag2 N11 93.14(10) . .
N7 Ag2 O1 92.81(10) 12_554 .
N5 Ag2 O1 82.92(10) . .
N11 Ag2 O1 113.77(9) . .
N7 Ag2 Ag1 96.13(7) 12_554 3
N5 Ag2 Ag1 71.16(7) . 3
N11 Ag2 Ag1 108.91(7) . 3
O1 Ag2 Ag1 130.75(7) . 3
O5 Cr1 O6 109.08(14) . .
O5 Cr1 O7 109.04(14) . .
O6 Cr1 O7 110.53(14) . .
O5 Cr1 O2 107.70(13) . .
O6 Cr1 O2 108.64(13) . .
O7 Cr1 O2 111.77(15) . .
O3 Cr2 O4 109.09(16) . .
O3 Cr2 O1 110.03(17) . .
O4 Cr2 O1 109.47(15) . .
O3 Cr2 O2 107.86(15) . .
O4 Cr2 O2 110.18(13) . .
O1 Cr2 O2 110.18(16) . .
Cr2 O1 Ag2 139.57(16) . .
Cr2 O2 Cr1 117.38(13) . .
C2 N1 N2 106.6(3) . .
C1 N2 N1 108.1(3) . .
C1 N2 Ag1 125.0(2) . 3_556
N1 N2 Ag1 126.8(2) . 3_556
C1 N3 C2 106.5(2) . .
C1 N3 N4 126.0(3) . .
C2 N3 N4 127.5(2) . .
C4 N4 C3 106.9(3) . .
C4 N4 N3 128.0(2) . .
C3 N4 N3 125.1(3) . .
C3 N5 N6 108.9(3) . .
C3 N5 Ag2 130.1(2) . .
N6 N5 Ag2 120.5(2) . .
C4 N6 N5 106.0(3) . .
C5 N7 N8 107.9(3) . .
C5 N7 Ag2 133.2(2) . 16_545
N8 N7 Ag2 116.99(19) . 16_545
C6 N8 N7 107.1(3) . .
C6 N8 Ag1 112.6(2) . 16_545
N7 N8 Ag1 134.2(2) . 16_545
C6 N9 C5 106.7(3) . .
C6 N9 N10 125.9(2) . .
C5 N9 N10 127.4(3) . .
C8 N10 C7 106.3(3) . .
C8 N10 N9 126.5(3) . .
C7 N10 N9 127.2(3) . .
C7 N11 N12 107.1(2) . .
C7 N11 Ag2 121.9(2) . .
N12 N11 Ag2 130.95(19) . .
C8 N12 N11 107.5(3) . .
C8 N12 Ag1 130.3(2) . .
N11 N12 Ag1 121.30(19) . .
N2 C1 N3 109.7(3) . .
N1 C2 N3 109.1(3) . .
N5 C3 N4 108.2(3) . .
N6 C4 N4 110.0(3) . .
N7 C5 N9 108.4(3) . .
N8 C6 N9 109.9(3) . .
N11 C7 N10 109.8(3) . .
N12 C8 N10 109.3(3) . .

loop_
_geom_bond_atom_site_label_1
_geom_bond_atom_site_label_2
_geom_bond_distance
_geom_bond_site_symmetry_2
Ag1 N12 2.187(3) .
Ag1 N2 2.214(3) 11_453
Ag1 N8 2.445(3) 12_554
Ag1 Ag2 3.1396(7) 11_454
Ag2 N7 2.207(3) 12_554
Ag2 N5 2.235(3) .
Ag2 N11 2.418(3) .
Ag2 O1 2.555(3) .
Ag2 Ag1 3.1397(7) 3
Cr1 O5 1.609(3) .
Cr1 O6 1.609(2) .
Cr1 O7 1.622(3) .
Cr1 O2 1.792(3) .
Cr2 O3 1.600(3) .
Cr2 O4 1.616(2) .
Cr2 O1 1.619(3) .
Cr2 O2 1.785(3) .
N1 C2 1.297(4) .
N1 N2 1.399(4) .
N2 C1 1.279(5) .
N2 Ag1 2.214(3) 3_556
N3 C1 1.340(4) .
N3 C2 1.363(4) .
N3 N4 1.393(3) .
N4 C4 1.347(4) .
N4 C3 1.353(4) .
N5 C3 1.296(4) .
N5 N6 1.391(4) .
N6 C4 1.301(4) .
N7 C5 1.298(4) .
N7 N8 1.394(4) .
N7 Ag2 2.207(3) 16_545
N8 C6 1.290(4) .
N8 Ag1 2.446(3) 16_545
N9 C6 1.345(4) .
N9 C5 1.362(4) .
N9 N10 1.381(3) .
N10 C8 1.355(4) .
N10 C7 1.353(4) .
N11 C7 1.285(4) .
N11 N12 1.403(4) .
N12 C8 1.287(4) .
